data_1546898
loop_
_publ_author_name
'Zhu, Wen-Hua'
'Xiong, Xia'
'Gao, Chen'
'Li, Shan'
'Zhang, Yan'
'Wang, Juan'
'Zhang, Chi'
'Powell, Annie K.'
'Gao, Song'

_publ_section_title
;
 A family of one-dimensional lanthanide complexes bridged by two distinct
 carboxylate ligands with the Dy analogue displaying magnetic relaxation
 behaviour
;
_journal_issue 41
_journal_name_full 'Dalton Transactions'
_journal_page_first 14114
_journal_page_last 14121
_journal_paper_doi 10.1039/C7DT02736B
_journal_volume 46
_journal_year 2017
_chemical_formula_moiety '0.5(C40 H36 Er2 N2 O18), H2 O'
_chemical_formula_sum 'C20 H20 Er N O10'
_chemical_formula_weight 601.63
_chemical_name_common '[Er(INNO)(Bza)2(H2O)2]H2O,12nov24i'
_space_group_crystal_system monoclinic
_space_group_IT_number 15
_space_group_name_Hall '-C 2yc'
_space_group_name_H-M_alt 'C 1 2/c 1'
_symmetry_space_group_name_Hall '-C 2yc'
_symmetry_space_group_name_H-M 'C 1 2/c 1'
_atom_sites_solution_hydrogens mixed
_atom_sites_solution_primary direct
_atom_sites_solution_secondary difmap
_audit_creation_date 2017-08-26
_audit_creation_method
;
Olex2 1.2
(compiled 2017.08.10 svn.r3458 for OlexSys, GUI svn.r5381)
;
_audit_update_record
;
2017-08-26 deposited with the CCDC.
2017-08-28 downloaded from the CCDC.
;
_cell_angle_alpha 90
_cell_angle_beta 93.332(2)
_cell_angle_gamma 90
_cell_formula_units_Z 4
_cell_length_a 16.312(3)
_cell_length_b 14.376(2)
_cell_length_c 9.5785(15)
_cell_measurement_reflns_used 4856
_cell_measurement_temperature 296(2)
_cell_measurement_theta_max 31.277
_cell_measurement_theta_min 2.502
_cell_volume 2242.4(6)
_computing_cell_refinement 'SAINT v8.27A (Bruker, 2012)'
_computing_data_collection 'Bruker XSCANS'
_computing_data_reduction 'SAINT v8.27A (Bruker, 2012)'
_computing_molecular_graphics 'Olex2 (Dolomanov et al., 2009)'
_computing_publication_material 'Olex2 (Dolomanov et al., 2009)'
_computing_structure_refinement 'ShelXL (Sheldrick, 2015)'
_computing_structure_solution 'ShelXS (Sheldrick, 2008)'
_diffrn_ambient_temperature 296.15
_diffrn_measured_fraction_theta_full 0.999
_diffrn_measured_fraction_theta_max 0.926
_diffrn_measurement_device_type 'CCD area detector'
_diffrn_measurement_method 'phi and omega scans'
_diffrn_radiation_monochromator graphite
_diffrn_radiation_type MoK\a
_diffrn_radiation_wavelength 0.71073
_diffrn_reflns_av_R_equivalents 0.0371
_diffrn_reflns_av_unetI/netI 0.0420
_diffrn_reflns_Laue_measured_fraction_full 0.999
_diffrn_reflns_Laue_measured_fraction_max 0.926
_diffrn_reflns_limit_h_max 23
_diffrn_reflns_limit_h_min -23
_diffrn_reflns_limit_k_max 15
_diffrn_reflns_limit_k_min -21
_diffrn_reflns_limit_l_max 12
_diffrn_reflns_limit_l_min -13
_diffrn_reflns_number 8809
_diffrn_reflns_point_group_measured_fraction_full 0.999
_diffrn_reflns_point_group_measured_fraction_max 0.926
_diffrn_reflns_theta_full 25.242
_diffrn_reflns_theta_max 31.360
_diffrn_reflns_theta_min 1.890
_diffrn_source 'fine-focus sealed tube'
_exptl_absorpt_coefficient_mu 3.797
_exptl_absorpt_correction_T_max 0.755
_exptl_absorpt_correction_T_min 0.452
_exptl_absorpt_correction_type multi-scan
_exptl_absorpt_process_details 'SADABS; Bruker, 2000'
_exptl_crystal_colour pink
_exptl_crystal_density_diffrn 1.782
_exptl_crystal_description block
_exptl_crystal_F_000 1180
_exptl_crystal_size_max 0.25
_exptl_crystal_size_mid 0.12
_exptl_crystal_size_min 0.08
_refine_diff_density_max 3.501
_refine_diff_density_min -2.187
_refine_diff_density_rms 0.127
_refine_ls_extinction_method none
_refine_ls_goodness_of_fit_ref 1.049
_refine_ls_hydrogen_treatment mixed
_refine_ls_matrix_type full
_refine_ls_number_parameters 194
_refine_ls_number_reflns 3413
_refine_ls_number_restraints 9
_refine_ls_restrained_S_all 1.049
_refine_ls_R_factor_all 0.0359
_refine_ls_R_factor_gt 0.0285
_refine_ls_shift/su_max 0.001
_refine_ls_shift/su_mean 0.000
_refine_ls_structure_factor_coef Fsqd
_refine_ls_weighting_details 'w=1/[\s^2^(Fo^2^)+(0.0220P)^2^+6.0820P] where P=(Fo^2^+2Fc^2^)/3'
_refine_ls_weighting_scheme calc
_refine_ls_wR_factor_gt 0.0621
_refine_ls_wR_factor_ref 0.0662
_reflns_Friedel_coverage 0.000
_reflns_number_gt 3019
_reflns_number_total 3413
_reflns_threshold_expression 'I > 2\s(I)'
_cod_data_source_file c7dt02736b3.cif
_cod_data_source_block Er(6)
_cod_original_cell_volume 2242.5(6)
_cod_database_code 1546898
_shelxl_version_number 2014/6
_shelx_space_group_comment
;
The symmetry employed for this shelxl refinement is uniquely defined
by the following loop, which should always be used as a source of
symmetry information in preference to the above space-group names.
They are only intended as comments.
;
_shelx_estimated_absorpt_t_max 0.751
_shelx_estimated_absorpt_t_min 0.450
_olex2_refinement_description
;
1. Fixed Uiso
 At 1.2 times of:
  All C(H) groups, H6B of H5A
 At 1 times of:
  H6A of H5A
2. Shared sites
{N1, C12}
{O3, H1}
3. Restrained distances
 O5-H5B = O5-H5A
 0.96 with sigma of 0.02
 H5B-H5A
 1.52 with sigma of 0.02
 O6-H6B = O6-H6A
 0.96 with sigma of 0.02
 H6B-H6A
 1.52 with sigma of 0.02
 H5A-H1_$2
 2 with sigma of 0.02
 H5A-H6B
 2 with sigma of 0.02
 H6B-O5
 2.2 with sigma of 0.02
4. Uiso/Uaniso restraints and constraints
Uanis(N1) = Uanis(C12)
Uanis(O3) = Uanis(H1)
5. Others
 Fixed Sof: N1(0.5) O3(0.5) H1(0.5) C12(0.5) O6(0.5) H6A(0.5) H6B(0.5)
6.a Aromatic/amide H refined with riding coordinates:
 C11(H11)
;
_olex2_submission_special_instructions 'No special instructions were received'

loop_
_space_group_symop_operation_xyz
'x, y, z'
'-x, y, -z+1/2'
'x+1/2, y+1/2, z'
'-x+1/2, y+1/2, -z+1/2'
'-x, -y, -z'
'x, -y, z-1/2'
'-x+1/2, -y+1/2, -z'
'x+1/2, -y+1/2, z-1/2'

loop_
_atom_site_label
_atom_site_type_symbol
_atom_site_fract_x
_atom_site_fract_y
_atom_site_fract_z
_atom_site_U_iso_or_equiv
_atom_site_adp_type
_atom_site_occupancy
_atom_site_site_symmetry_order
_atom_site_calc_flag
_atom_site_refinement_flags_posn
_atom_site_refinement_flags_adp
_atom_site_refinement_flags_occupancy
Er1 Er 0.5000 0.01863(2) 0.7500 0.02151(6) Uani 1 2 d S T P
O1 O 0.58743(15) -0.02539(18) 0.5863(3) 0.0364(6) Uani 1 1 d . . .
N1 N 0.8650(2) -0.1686(3) 0.6580(4) 0.0441(8) Uani 0.5 1 d . . .
O3 O 0.9365(3) -0.1990(4) 0.7092(5) 0.0424(12) Uani 0.5 1 d . . .
H1 H 0.9365(3) -0.1990(4) 0.7092(5) 0.0424(12) Uani 0.5 1 d D . .
C12 C 0.8650(2) -0.1686(3) 0.6580(4) 0.0441(8) Uani 0.5 1 d . . .
C1 C 0.63576(17) -0.0554(2) 0.5015(3) 0.0236(5) Uani 1 1 d . . .
C2 C 0.71676(18) -0.0947(2) 0.5564(3) 0.0261(6) Uani 1 1 d . . .
C3 C 0.7747(2) -0.1228(3) 0.4660(4) 0.0432(9) Uani 1 1 d . . .
C4 C 0.8483(2) -0.1600(3) 0.5181(5) 0.0516(11) Uani 1 1 d . . .
C5 C 0.8086(3) -0.1419(4) 0.7470(4) 0.0573(12) Uani 1 1 d . . .
C6 C 0.7346(2) -0.1039(3) 0.6982(4) 0.0474(10) Uani 1 1 d . . .
O2 O 0.62141(14) -0.0558(2) 0.3720(2) 0.0366(5) Uani 1 1 d . . .
O4 O 0.54674(15) -0.13319(16) 0.8378(2) 0.0329(5) Uani 1 1 d . . .
O5 O 0.46380(18) 0.15387(18) 0.8775(2) 0.0399(6) Uani 1 1 d D . .
C7 C 0.5000 -0.1775(3) 0.7500 0.0285(9) Uani 1 2 d S T P
C8 C 0.5000 -0.2806(3) 0.7500 0.0345(10) Uani 1 2 d S T P
C9 C 0.5575(3) -0.3289(3) 0.8323(5) 0.0518(10) Uani 1 1 d . . .
C10 C 0.5577(4) -0.4252(3) 0.8317(7) 0.0794(18) Uani 1 1 d . . .
C11 C 0.5000 -0.4724(5) 0.7500 0.089(3) Uani 1 2 d S T P
H11 H 0.5000 -0.5371 0.7500 0.106 Uiso 1 2 calc RS T P
O6 O 0.2736(7) 0.1558(9) 0.9290(16) 0.129(4) Uani 0.5 1 d D . .
H6 H 0.695(3) -0.089(4) 0.760(5) 0.062(14) Uiso 1 1 d . . .
H5B H 0.467(3) 0.150(3) 0.977(2) 0.067(15) Uiso 1 1 d D . .
H3 H 0.762(3) -0.116(3) 0.373(5) 0.051(12) Uiso 1 1 d . . .
H5 H 0.822(3) -0.151(4) 0.846(6) 0.072(16) Uiso 1 1 d . . .
H9 H 0.595(3) -0.297(4) 0.885(6) 0.072(17) Uiso 1 1 d . . .
H4 H 0.890(3) -0.176(3) 0.463(5) 0.058(13) Uiso 1 1 d . . .
H10 H 0.602(4) -0.457(5) 0.887(7) 0.088(19) Uiso 1 1 d . . .
H5A H 0.432(3) 0.206(3) 0.856(5) 0.16(3) Uiso 1 1 d D . .
H6A H 0.245(5) 0.099(6) 0.91(2) 0.156 Uiso 0.5 1 d DR . .
H6B H 0.330(3) 0.143(6) 0.906(18) 0.187 Uiso 0.5 1 d DR . .

loop_
_atom_site_aniso_label
_atom_site_aniso_U_11
_atom_site_aniso_U_22
_atom_site_aniso_U_33
_atom_site_aniso_U_23
_atom_site_aniso_U_13
_atom_site_aniso_U_12
Er1 0.02319(10) 0.02550(10) 0.01557(9) 0.000 -0.00110(6) 0.000
O1 0.0301(12) 0.0506(16) 0.0289(12) 0.0014(10) 0.0051(9) 0.0116(10)
N1 0.0342(16) 0.046(2) 0.050(2) 0.0041(16) -0.0079(15) 0.0111(15)
O3 0.035(3) 0.040(3) 0.051(3) 0.004(2) -0.009(2) 0.013(2)
H1 0.035(3) 0.040(3) 0.051(3) 0.004(2) -0.009(2) 0.013(2)
C12 0.0342(16) 0.046(2) 0.050(2) 0.0041(16) -0.0079(15) 0.0111(15)
C1 0.0217(12) 0.0255(14) 0.0232(13) 0.0022(11) -0.0012(10) 0.0010(11)
C2 0.0231(13) 0.0301(15) 0.0247(14) -0.0001(11) -0.0017(10) 0.0035(11)
C3 0.0360(18) 0.063(3) 0.0303(17) 0.0002(16) 0.0037(14) 0.0135(17)
C4 0.0329(19) 0.072(3) 0.051(2) -0.002(2) 0.0080(17) 0.0199(19)
C5 0.050(2) 0.084(3) 0.036(2) 0.007(2) -0.0125(18) 0.026(2)
C6 0.040(2) 0.073(3) 0.0280(17) 0.0026(17) -0.0032(15) 0.0232(19)
O2 0.0343(12) 0.0515(15) 0.0230(10) 0.0009(10) -0.0054(9) 0.0081(11)
O4 0.0443(13) 0.0308(12) 0.0231(10) 0.0008(9) -0.0032(9) -0.0007(10)
O5 0.0661(17) 0.0322(13) 0.0216(11) -0.0008(9) 0.0037(11) 0.0076(12)
C7 0.035(2) 0.033(2) 0.0180(18) 0.000 0.0040(16) 0.000
C8 0.044(3) 0.025(2) 0.035(2) 0.000 0.007(2) 0.000
C9 0.060(3) 0.032(2) 0.062(3) 0.0036(19) -0.007(2) 0.0054(18)
C10 0.090(4) 0.034(3) 0.111(5) 0.008(3) -0.021(4) 0.013(2)
C11 0.101(7) 0.027(3) 0.135(9) 0.000 -0.014(6) 0.000
O6 0.092(7) 0.125(9) 0.172(12) 0.026(9) 0.038(8) 0.018(7)

loop_
_atom_type_symbol
_atom_type_description
_atom_type_scat_dispersion_real
_atom_type_scat_dispersion_imag
_atom_type_scat_source
C C 0.0033 0.0016 'International Tables Vol C Tables 4.2.6.8 and 6.1.1.4'
H H 0.0000 0.0000 'International Tables Vol C Tables 4.2.6.8 and 6.1.1.4'
N N 0.0061 0.0033 'International Tables Vol C Tables 4.2.6.8 and 6.1.1.4'
O O 0.0106 0.0060 'International Tables Vol C Tables 4.2.6.8 and 6.1.1.4'
Er Er -0.2586 4.9576 'International Tables Vol C Tables 4.2.6.8 and 6.1.1.4'

loop_
_geom_angle_atom_site_label_1
_geom_angle_atom_site_label_2
_geom_angle_atom_site_label_3
_geom_angle
_geom_angle_site_symmetry_1
_geom_angle_site_symmetry_3
O1 Er1 O1 147.63(13) . 2_656
O1 Er1 O2 105.69(9) 2_656 6_556
O1 Er1 O2 81.90(9) 2_656 5_656
O1 Er1 O2 81.90(9) . 6_556
O1 Er1 O2 105.68(9) . 5_656
O1 Er1 O4 78.04(8) . .
O1 Er1 O4 78.04(8) 2_656 2_656
O1 Er1 O4 73.11(9) . 2_656
O1 Er1 O4 73.12(9) 2_656 .
O1 Er1 O5 71.92(9) . 2_656
O1 Er1 O5 139.82(10) . .
O1 Er1 O5 139.82(10) 2_656 2_656
O1 Er1 O5 71.92(9) 2_656 .
O1 Er1 C7 73.82(7) 2_656 .
O1 Er1 C7 73.82(7) . .
O2 Er1 O2 153.14(15) 6_556 5_656
O2 Er1 O4 128.58(9) 6_556 2_656
O2 Er1 O4 77.94(9) 6_556 .
O2 Er1 O4 128.58(9) 5_656 .
O2 Er1 O4 77.94(9) 5_656 2_656
O2 Er1 O5 77.42(10) 6_556 .
O2 Er1 O5 80.77(9) 5_656 .
O2 Er1 O5 77.42(10) 5_656 2_656
O2 Er1 O5 80.77(9) 6_556 2_656
O2 Er1 C7 103.43(7) 6_556 .
O2 Er1 C7 103.43(7) 5_656 .
O4 Er1 O4 53.57(11) . 2_656
O4 Er1 C7 26.78(5) 2_656 .
O4 Er1 C7 26.78(5) . .
O5 Er1 O4 145.20(9) 2_656 .
O5 Er1 O4 129.22(8) 2_656 2_656
O5 Er1 O4 145.20(9) . 2_656
O5 Er1 O4 129.22(8) . .
O5 Er1 O5 71.02(12) . 2_656
O5 Er1 C7 144.49(6) . .
O5 Er1 C7 144.49(6) 2_656 .
C1 O1 Er1 175.5(2) . .
O3 N1 H1 0.0 . .
O3 N1 C4 121.4(4) . .
O3 N1 C5 118.9(4) . .
C4 N1 H1 121.4(4) . .
C5 N1 H1 118.9(4) . .
C5 N1 C4 119.6(3) . .
N1 O3 H1 0.0(4) . .
O1 C1 C2 118.7(3) . .
O1 C1 O2 124.2(3) . .
O2 C1 C2 117.1(3) . .
C3 C2 C1 120.7(3) . .
C6 C2 C1 120.8(3) . .
C6 C2 C3 118.5(3) . .
C2 C3 C4 120.0(4) . .
C2 C3 H3 117(3) . .
C4 C3 H3 123(3) . .
N1 C4 C3 120.8(4) . .
N1 C4 H4 116(3) . .
C3 C4 H4 123(3) . .
N1 C5 C6 121.0(4) . .
N1 C5 H5 117(3) . .
C6 C5 H5 122(3) . .
C2 C6 C5 120.1(4) . .
C2 C6 H6 120(3) . .
C5 C6 H6 120(3) . .
C1 O2 Er1 127.5(2) . 5_656
C7 O4 Er1 93.2(2) . .
Er1 O5 H5B 118(3) . .
Er1 O5 H5A 134(4) . .
H5B O5 H5A 105(3) . .
O4 C7 Er1 60.0(2) . .
O4 C7 Er1 60.0(2) 2_656 .
O4 C7 O4 120.0(4) 2_656 .
O4 C7 C8 120.0(2) . .
O4 C7 C8 120.0(2) 2_656 .
C8 C7 Er1 180.0 . .
C9 C8 C7 120.2(3) . .
C9 C8 C7 120.2(3) 2_656 .
C9 C8 C9 119.5(5) 2_656 .
C8 C9 C10 120.2(5) . .
C8 C9 H9 119(4) . .
C10 C9 H9 121(4) . .
C9 C10 H10 118(4) . .
C11 C10 C9 119.7(5) . .
C11 C10 H10 122(4) . .
C10 C11 C10 120.5(7) 2_656 .
C10 C11 H11 119.7 . .
C10 C11 H11 119.7 2_656 .
H6A O6 H6B 105(3) . .

loop_
_geom_bond_atom_site_label_1
_geom_bond_atom_site_label_2
_geom_bond_distance
_geom_bond_site_symmetry_2
Er1 O1 2.270(2) .
Er1 O1 2.270(2) 2_656
Er1 O2 2.303(2) 6_556
Er1 O2 2.303(2) 5_656
Er1 O4 2.445(2) 2_656
Er1 O4 2.445(2) .
Er1 O5 2.389(2) 2_656
Er1 O5 2.389(2) .
Er1 C7 2.819(5) .
O1 C1 1.241(4) .
N1 O3 1.314(5) .
N1 C4 1.357(6) .
N1 C5 1.346(6) .
C1 C2 1.503(4) .
C1 O2 1.249(3) .
C2 C3 1.379(5) .
C2 C6 1.379(5) .
C3 C4 1.382(5) .
C3 H3 0.91(5) .
C4 H4 0.92(5) .
C5 C6 1.381(5) .
C5 H5 0.97(5) .
C6 H6 0.93(5) .
O2 Er1 2.303(2) 5_656
O4 C7 1.272(3) .
O5 H5B 0.951(18) .
O5 H5A 0.931(19) .
C7 O4 1.272(3) 2_656
C7 C8 1.483(7) .
C8 C9 1.376(5) 2_656
C8 C9 1.376(5) .
C9 C10 1.384(7) .
C9 H9 0.89(6) .
C10 C11 1.369(7) .
C10 H10 0.98(7) .
C11 C10 1.369(7) 2_656
C11 H11 0.9300 .
O6 H6A 0.96(2) .
O6 H6B 0.970(19) .

loop_
_geom_hbond_atom_site_label_D
_geom_hbond_atom_site_label_H
_geom_hbond_atom_site_label_A
_geom_hbond_distance_DH
_geom_hbond_distance_HA
_geom_hbond_distance_DA
_geom_hbond_angle_DHA
_geom_hbond_site_symmetry_A
O5 H5B O4 0.951(18) 1.82(2) 2.758(3) 169(5) 5_657
O5 H5A O3 0.931(19) 1.959(18) 2.681(6) 133(3) 3_455
O6 H6B O5 0.970(19) 2.226(17) 3.170(11) 164(7) .

loop_
_geom_torsion_atom_site_label_1
_geom_torsion_atom_site_label_2
_geom_torsion_atom_site_label_3
_geom_torsion_atom_site_label_4
_geom_torsion
_geom_torsion_site_symmetry_1
_geom_torsion_site_symmetry_4
Er1 O4 C7 O4 0.001(0) . 2_656
Er1 O4 C7 C8 180.000(0) . .
O1 C1 C2 C3 -175.4(3) . .
O1 C1 C2 C6 5.0(5) . .
O1 C1 O2 Er1 -7.4(5) . 5_656
N1 C5 C6 C2 1.5(8) . .
O3 N1 C4 C3 -176.2(5) . .
O3 N1 C5 C6 175.8(5) . .
C1 C2 C3 C4 -179.0(4) . .
C1 C2 C6 C5 178.6(4) . .
C2 C1 O2 Er1 172.2(2) . 5_656
C2 C3 C4 N1 -0.6(7) . .
C3 C2 C6 C5 -1.0(7) . .
C4 N1 C5 C6 -1.6(8) . .
C5 N1 C4 C3 1.1(7) . .
C6 C2 C3 C4 0.6(6) . .
O2 C1 C2 C3 5.0(5) . .
O2 C1 C2 C6 -174.6(4) . .
O4 C7 C8 C9 -8.2(3) . .
O4 C7 C8 C9 171.8(3) 2_656 .
O4 C7 C8 C9 171.8(3) . 2_656
O4 C7 C8 C9 -8.2(3) 2_656 2_656
C7 C8 C9 C10 -179.7(4) . .
C8 C9 C10 C11 -0.6(9) . .
C9 C8 C9 C10 0.3(4) 2_656 .
C9 C10 C11 C10 0.3(4) . 2_656
